data_7027066
loop_
_publ_author_name
'Senge, Mathias O.'
'Gerstung, Vanessa'
'Ruhlandt-Senge, Karin'
'Runge, Steffen'
'Lehmann, Ingo'

_publ_section_title
;
 Non-planar porphyrins with mixed substituent pattern: bromination and
 formylation of ethyl-substituted tetraphenylporphyrins and
 tetraalkylporphyrins
;
_journal_issue 24
_journal_name_full 'Journal of the Chemical Society, Dalton Transactions'
_journal_page_first 4187
_journal_paper_doi 10.1039/a806460a
_journal_year 1998
_chemical_formula_moiety '[C52H44N4Br4][C2F3O2]2.2(C1H1Cl3).2(C1H4O1)'
_chemical_formula_sum 'C60 H54 Br4 Cl6 F6 N4 O6'
_chemical_formula_weight 1573.41
_chemical_name_systematic
; 
 2,3,7,8-Tetrabromo-12,13,17,18-tetraethylporphyrin 
 di trifluoroacetate
;
_space_group_IT_number 15
_symmetry_cell_setting monoclinic
_symmetry_space_group_name_Hall '-C 2yc'
_symmetry_space_group_name_H-M 'C 1 2/c 1'
_atom_sites_solution_hydrogens constr
_atom_sites_solution_primary direct
_atom_sites_solution_secondary difmap
_audit_creation_method SHELXL-97
_cell_angle_alpha 90.00
_cell_angle_beta 103.27(3)
_cell_angle_gamma 90.00
_cell_formula_units_Z 4
_cell_length_a 16.859(6)
_cell_length_b 19.710(11)
_cell_length_c 20.042(7)
_cell_measurement_reflns_used 32
_cell_measurement_temperature 129(2)
_cell_measurement_theta_max 51
_cell_measurement_theta_min 41
_cell_volume 6482(5)
_computing_cell_refinement 'Siemens P3'
_computing_data_collection 'Siemens P3'
_computing_data_reduction 'XDISK, Shelxtl-Plus, Siemens, 1994'
_computing_molecular_graphics 'XP, Shelxtl-Plus, Siemens, 1994'
_computing_publication_material 'XCIF, Shelxtl-Plus, Siemens, 1994'
_computing_structure_refinement 'SHELXL-97 (Sheldrick, 1997)'
_computing_structure_solution 'SHELXS-97 (Sheldrick, 1990)'
_diffrn_ambient_temperature 129(2)
_diffrn_detector_area_resol_mean n/a
_diffrn_measured_fraction_theta_full 0.414
_diffrn_measured_fraction_theta_max 0.414
_diffrn_measurement_device_type 'Syntex P21'
_diffrn_measurement_method 2theta-theta
_diffrn_radiation_monochromator graphite
_diffrn_radiation_source 'fine-focus sealed tube'
_diffrn_radiation_type CuK\a
_diffrn_radiation_wavelength 1.54178
_diffrn_reflns_av_R_equivalents 0.1180
_diffrn_reflns_av_sigmaI/netI 0.0848
_diffrn_reflns_limit_h_max 15
_diffrn_reflns_limit_h_min -15
_diffrn_reflns_limit_k_max 15
_diffrn_reflns_limit_k_min 0
_diffrn_reflns_limit_l_max 21
_diffrn_reflns_limit_l_min 0
_diffrn_reflns_number 4003
_diffrn_reflns_theta_full 56.97
_diffrn_reflns_theta_max 56.97
_diffrn_reflns_theta_min 3.50
_diffrn_standards_decay_% stable
_diffrn_standards_interval_count 198
_diffrn_standards_number 2
_exptl_absorpt_coefficient_mu 5.898
_exptl_absorpt_correction_T_max 0.55
_exptl_absorpt_correction_T_min 0.55
_exptl_absorpt_correction_type 'empirical, XABS2'
_exptl_crystal_colour green
_exptl_crystal_density_diffrn 1.612
_exptl_crystal_density_meas ?
_exptl_crystal_density_method 'not measured'
_exptl_crystal_description cube
_exptl_crystal_F_000 3144
_exptl_crystal_size_max 0.1
_exptl_crystal_size_mid 0.1
_exptl_crystal_size_min 0.1
_refine_diff_density_max 1.205
_refine_diff_density_min -0.931
_refine_diff_density_rms 0.160
_refine_ls_extinction_method none
_refine_ls_goodness_of_fit_ref 1.027
_refine_ls_hydrogen_treatment mixed
_refine_ls_matrix_type full
_refine_ls_number_parameters 325
_refine_ls_number_reflns 3754
_refine_ls_number_restraints 202
_refine_ls_restrained_S_all 0.999
_refine_ls_R_factor_all 0.1394
_refine_ls_R_factor_gt 0.1008
_refine_ls_shift/su_max 0.004
_refine_ls_shift/su_mean 0.000
_refine_ls_structure_factor_coef Fsqd
_refine_ls_weighting_details 'w=1/[\s^2^(Fo^2^)+(0.1494P)^2^+116.1698P] where P=(Fo^2^+2Fc^2^)/3'
_refine_ls_weighting_scheme calc
_refine_ls_wR_factor_gt 0.2428
_refine_ls_wR_factor_ref 0.2720
_reflns_number_gt 2619
_reflns_number_total 3754
_reflns_threshold_expression >2sigma(I)
_cod_data_source_file 806460asup1.cif
_cod_data_source_block ms401
_cod_depositor_comments
;
The following automatic conversions were performed:

'_exptl_crystal_density_meas' value 'n/d' was changed to '?' - the
value is perceived as not measured.

Automatic conversion script
Id: cif_fix_values 3008 2015-01-20 13:52:24Z robertas 

The following automatic conversions were performed:

'_refine_ls_weighting_scheme' value 'calc
w=1/[\s^2^(Fo^2^)+(0.1494P)^2^+116.1698P] where P=(Fo^2^+2Fc^2^)/3'
was changed to 'calc'. New tag '_refine_ls_weighting_details' was
created. The value of the new tag was set to
'w=1/[\s^2^(Fo^2^)+(0.1494P)^2^+116.1698P] where P=(Fo^2^+2Fc^2^)/3'.

Automatic conversion script
Id: cif_fix_values 3143 2015-03-26 13:38:13Z robertas 
;
_cod_original_sg_symbol_H-M C2/c
_cod_database_code 7027066

loop_
_symmetry_equiv_pos_as_xyz
'x, y, z'
'-x, y, -z+1/2'
'x+1/2, y+1/2, z'
'-x+1/2, y+1/2, -z+1/2'
'-x, -y, -z'
'x, -y, z-1/2'
'-x+1/2, -y+1/2, -z'
'x+1/2, -y+1/2, z-1/2'

loop_
_atom_site_label
_atom_site_type_symbol
_atom_site_fract_x
_atom_site_fract_y
_atom_site_fract_z
_atom_site_U_iso_or_equiv
_atom_site_adp_type
_atom_site_occupancy
_atom_site_calc_flag
_atom_site_refinement_flags
_atom_site_disorder_assembly
_atom_site_disorder_group
N21 N 0.9684(6) 0.5403(5) 0.8138(5) 0.033(3) Uani 1 d DU . .
H21 H 1.0101 0.5645 0.8079 0.039 Uiso 1 calc R . .
N22 N 0.9699(6) 0.6917(5) 0.8130(5) 0.029(3) Uani 1 d DU . .
H22 H 0.9509 0.6661 0.7769 0.035 Uiso 1 calc R . .
C1 C 0.9489(6) 0.4773(6) 0.7854(6) 0.037(4) Uani 1 d DU . .
C2 C 0.8725(6) 0.4611(6) 0.7996(5) 0.035(3) Uani 1 d DU . .
C3 C 0.8524(6) 0.5122(6) 0.8395(6) 0.037(3) Uiso 1 d D . .
C4 C 0.9150(6) 0.5611(6) 0.8526(6) 0.034(3) Uani 1 d DU . .
C5 C 0.9290(7) 0.6175(7) 0.8965(5) 0.030(3) Uani 1 d DU . .
C6 C 0.9713(7) 0.6753(6) 0.8801(5) 0.027(3) Uani 1 d DU . .
C7 C 1.0153(7) 0.7257(6) 0.9242(5) 0.033(3) Uani 1 d DU . .
C8 C 1.0347(7) 0.7750(6) 0.8821(5) 0.033(3) Uani 1 d DU . .
C9 C 1.0037(7) 0.7555(6) 0.8126(6) 0.034(3) Uani 1 d DU . .
C10 C 1.0000 0.7897(7) 0.7500 0.030(4) Uani 1 d SDU . .
C20 C 1.0000 0.4440(8) 0.7500 0.034(5) Uani 1 d SDU . .
Br1 Br 0.80432(8) 0.38808(8) 0.76358(7) 0.0417(5) Uani 1 d DU . .
Br2 Br 0.75045(9) 0.51732(9) 0.86257(8) 0.0472(5) Uani 1 d DU . .
C71 C 1.0532(8) 0.7202(6) 1.0033(5) 0.031(3) Uani 1 d DU . .
H71A H 1.0871 0.7608 1.0182 0.037 Uiso 1 calc R . .
H71B H 1.0085 0.7201 1.0279 0.037 Uiso 1 calc R . .
C72 C 1.0996(9) 0.6639(10) 1.0216(8) 0.069(6) Uani 1 d DU . .
H72A H 1.1216 0.6639 1.0713 0.103 Uiso 1 calc R . .
H72B H 1.1446 0.6638 0.9981 0.103 Uiso 1 calc R . .
H72C H 1.0660 0.6233 1.0085 0.103 Uiso 1 calc R . .
C81 C 1.0933(7) 0.8362(7) 0.9054(7) 0.037(3) Uiso 1 d D . .
H81A H 1.0724 0.8762 0.8768 0.044 Uiso 1 calc R . .
H81B H 1.0933 0.8476 0.9535 0.044 Uiso 1 calc R . .
C82 C 1.1704(10) 0.8240(9) 0.9007(8) 0.075(6) Uani 1 d DU . .
H82A H 1.2039 0.8643 0.9154 0.113 Uiso 1 calc R . .
H82B H 1.1711 0.8132 0.8531 0.113 Uiso 1 calc R . .
H82C H 1.1924 0.7856 0.9303 0.113 Uiso 1 calc R . .
C51 C 0.8937(5) 0.6173(4) 0.9581(3) 0.030(3) Uiso 1 d GD . .
C52 C 0.8989(5) 0.5588(4) 0.9977(4) 0.035(3) Uiso 1 d GD . .
H52 H 0.9246 0.5194 0.9852 0.041 Uiso 1 calc R . .
C53 C 0.8665(5) 0.5580(4) 1.0555(4) 0.049(4) Uiso 1 d GD . .
H53 H 0.8701 0.5181 1.0826 0.058 Uiso 1 calc R . .
C54 C 0.8289(5) 0.6156(5) 1.0737(4) 0.048(4) Uiso 1 d GD . .
H54 H 0.8067 0.6151 1.1132 0.058 Uiso 1 calc R . .
C55 C 0.8236(5) 0.6741(4) 1.0341(4) 0.050(4) Uiso 1 d GD . .
H55 H 0.7979 0.7135 1.0466 0.060 Uiso 1 calc R . .
C56 C 0.8560(5) 0.6749(4) 0.9763(4) 0.042(3) Uiso 1 d GD . .
H56 H 0.8525 0.7148 0.9492 0.050 Uiso 1 calc R . .
C101 C 1.0000 0.8651(7) 0.7500 0.039(5) Uiso 1 d SD . .
C102 C 0.9415(8) 0.8999(6) 0.7752(7) 0.049(4) Uiso 1 d D . .
H102 H 0.9019 0.8757 0.7927 0.058 Uiso 1 calc R . .
C103 C 0.9411(9) 0.9704(7) 0.7747(8) 0.061(4) Uiso 1 d D . .
H103 H 0.9010 0.9948 0.7912 0.073 Uiso 1 calc R . .
C104 C 1.0000 1.0043(12) 0.7500 0.070(7) Uiso 1 d SD . .
H104 H 1.0000 1.0525 0.7500 0.084 Uiso 1 calc SR . .
C201 C 1.0000 0.3688(7) 0.7500 0.029(4) Uiso 1 d SD . .
C202 C 0.9941(7) 0.3324(6) 0.8085(6) 0.038(3) Uiso 1 d D . .
H202 H 0.9910 0.3562 0.8490 0.046 Uiso 1 calc R . .
C203 C 0.9928(9) 0.2621(6) 0.8083(7) 0.054(4) Uiso 1 d D . .
H203 H 0.9871 0.2380 0.8480 0.064 Uiso 1 calc R . .
C204 C 1.0000 0.2271(12) 0.7500 0.064(7) Uiso 1 d SD . .
H204 H 1.0000 0.1789 0.7500 0.077 Uiso 1 calc SR . .
C1S C 0.8651(10) 0.0818(9) 0.5151(9) 0.063(5) Uani 1 d U . .
Cl1S Cl 0.8911(4) 0.1461(4) 0.5790(4) 0.120(2) Uani 1 d U . .
Cl2S Cl 0.9155(4) 0.0080(3) 0.5467(3) 0.1029(19) Uani 1 d U . .
Cl3S Cl 0.8943(3) 0.1114(4) 0.4416(3) 0.112(2) Uani 1 d U . .
C1A C 0.3260(7) 0.1197(8) 0.6676(6) 0.038(4) Uani 1 d U . .
C2A C 0.2334(10) 0.1133(6) 0.6264(6) 0.057(4) Uani 1 d DU . .
O1A O 0.3391(6) 0.1634(5) 0.7116(5) 0.049(3) Uani 1 d U . .
O2A O 0.3713(6) 0.0769(5) 0.6503(5) 0.053(3) Uani 1 d U . .
F1A F 0.2096(15) 0.0485(9) 0.628(2) 0.049(7) Uiso 0.33 d PD A 1
F2A F 0.2263(14) 0.135(2) 0.5620(10) 0.051(8) Uiso 0.33 d PD A 1
F3A F 0.1797(18) 0.142(3) 0.657(2) 0.091(13) Uiso 0.33 d PD A 1
F1A' F 0.1942(17) 0.068(2) 0.6568(18) 0.054(8) Uiso 0.33 d PD A 2
F2A' F 0.2277(13) 0.096(2) 0.5605(9) 0.037(6) Uiso 0.33 d PD A 2
F3A' F 0.1839(16) 0.104(3) 0.6693(13) 0.059(9) Uiso 0.33 d PD A 2
F1A" F 0.2209(19) 0.0602(19) 0.584(2) 0.079(10) Uiso 0.33 d PD A 3
F2A" F 0.2109(18) 0.1738(11) 0.599(2) 0.071(9) Uiso 0.33 d PD A 3
F3A" F 0.1940(14) 0.1717(10) 0.6308(16) 0.037(6) Uiso 0.33 d PD A 3
C2S C 0.7776(12) 0.2265(10) 0.6932(9) 0.075(5) Uani 1 d U . .
O2S O 0.7138(6) 0.2642(6) 0.7117(6) 0.065(3) Uani 1 d U . .

loop_
_atom_site_aniso_label
_atom_site_aniso_U_11
_atom_site_aniso_U_22
_atom_site_aniso_U_33
_atom_site_aniso_U_23
_atom_site_aniso_U_13
_atom_site_aniso_U_12
N21 0.037(6) 0.016(8) 0.046(7) -0.001(5) 0.009(5) -0.008(5)
N22 0.039(6) 0.017(8) 0.031(6) -0.008(5) 0.006(5) 0.000(5)
C1 0.024(7) 0.047(11) 0.037(8) 0.007(7) 0.004(6) -0.002(6)
C2 0.033(7) 0.042(10) 0.018(6) 0.007(6) -0.017(5) -0.019(6)
C4 0.030(7) 0.034(10) 0.037(8) 0.005(7) 0.005(6) -0.004(6)
C5 0.045(8) 0.021(9) 0.021(7) -0.005(6) -0.002(5) 0.002(6)
C6 0.033(7) 0.020(9) 0.031(7) -0.001(6) 0.010(5) 0.002(6)
C7 0.050(8) 0.020(9) 0.024(7) -0.001(6) 0.001(6) -0.005(6)
C8 0.027(7) 0.031(9) 0.034(7) -0.002(6) -0.006(5) -0.001(6)
C9 0.035(7) 0.026(10) 0.040(8) -0.001(6) 0.003(6) 0.005(6)
C10 0.042(10) 0.010(12) 0.036(11) 0.000 0.000(8) 0.000
C20 0.026(10) 0.035(14) 0.034(11) 0.000 -0.004(8) 0.000
Br1 0.0456(9) 0.0388(11) 0.0403(8) -0.0045(7) 0.0088(6) -0.0095(7)
Br2 0.0397(9) 0.0538(12) 0.0502(10) -0.0112(8) 0.0147(7) -0.0055(7)
C71 0.069(9) 0.005(8) 0.024(7) -0.003(5) 0.023(6) -0.008(6)
C72 0.041(9) 0.125(19) 0.036(9) 0.003(10) 0.000(7) -0.013(10)
C82 0.127(16) 0.046(13) 0.044(10) -0.012(8) 0.002(10) -0.063(11)
C1S 0.074(11) 0.054(13) 0.059(11) 0.003(9) 0.010(9) 0.008(9)
Cl1S 0.132(5) 0.101(5) 0.134(5) -0.051(4) 0.041(4) -0.026(4)
Cl2S 0.118(4) 0.065(4) 0.135(5) 0.025(3) 0.049(4) 0.023(3)
Cl3S 0.083(4) 0.178(7) 0.083(4) 0.056(4) 0.032(3) 0.000(4)
C1A 0.027(7) 0.055(12) 0.023(7) 0.008(7) -0.009(5) 0.005(7)
C2A 0.075(11) 0.023(11) 0.070(11) -0.013(8) 0.012(9) 0.009(8)
O1A 0.051(6) 0.043(7) 0.046(6) -0.022(5) 0.000(5) 0.006(5)
O2A 0.043(6) 0.052(8) 0.057(7) -0.015(5) -0.001(5) 0.005(5)
C2S 0.107(15) 0.068(14) 0.058(11) 0.002(10) 0.038(10) -0.008(11)
O2S 0.064(7) 0.048(8) 0.081(8) 0.005(6) 0.013(6) -0.013(6)

loop_
_atom_type_symbol
_atom_type_description
_atom_type_scat_dispersion_real
_atom_type_scat_dispersion_imag
_atom_type_scat_source
C C 0.0181 0.0091 'International Tables Vol C Tables 4.2.6.8 and 6.1.1.4'
H H 0.0000 0.0000 'International Tables Vol C Tables 4.2.6.8 and 6.1.1.4'
N N 0.0311 0.0180 'International Tables Vol C Tables 4.2.6.8 and 6.1.1.4'
O O 0.0492 0.0322 'International Tables Vol C Tables 4.2.6.8 and 6.1.1.4'
F F 0.0727 0.0534 'International Tables Vol C Tables 4.2.6.8 and 6.1.1.4'
Br Br -0.6763 1.2805 'International Tables Vol C Tables 4.2.6.8 and 6.1.1.4'
Cl Cl 0.3639 0.7018 'International Tables Vol C Tables 4.2.6.8 and 6.1.1.4'

loop_
_geom_angle_atom_site_label_1
_geom_angle_atom_site_label_2
_geom_angle_atom_site_label_3
_geom_angle
_geom_angle_site_symmetry_1
_geom_angle_site_symmetry_3
C1 N21 C4 112.2(10) . .
C6 N22 C9 107.7(10) . .
N21 C1 C20 121.2(10) . .
N21 C1 C2 105.1(9) . .
C20 C1 C2 133.6(11) . .
C3 C2 C1 108.0(8) . .
C3 C2 Br1 124.9(7) . .
C1 C2 Br1 126.8(9) . .
C2 C3 C4 109.6(8) . .
C2 C3 Br2 122.9(7) . .
C4 C3 Br2 127.2(8) . .
N21 C4 C5 123.5(10) . .
N21 C4 C3 104.4(9) . .
C5 C4 C3 132.0(10) . .
C4 C5 C6 120.6(10) . .
C4 C5 C51 118.5(10) . .
C6 C5 C51 120.8(10) . .
N22 C6 C5 121.0(10) . .
N22 C6 C7 109.4(9) . .
C5 C6 C7 129.4(10) . .
C8 C7 C6 106.0(8) . .
C8 C7 C71 124.7(9) . .
C6 C7 C71 127.8(10) . .
C7 C8 C9 108.9(9) . .
C7 C8 C81 125.9(9) . .
C9 C8 C81 124.4(10) . .
N22 C9 C10 120.4(10) . .
N22 C9 C8 107.4(10) . .
C10 C9 C8 132.2(11) . .
C9 C10 C9 122.9(14) 2_756 .
C9 C10 C101 118.5(7) 2_756 .
C9 C10 C101 118.5(7) . .
C1 C20 C1 124.0(15) . 2_756
C1 C20 C201 118.0(7) . .
C1 C20 C201 118.0(7) 2_756 .
C72 C71 C7 113.8(11) . .
C82 C81 C8 113.3(11) . .
C52 C51 C56 120.0 . .
C52 C51 C5 119.4(7) . .
C56 C51 C5 120.6(7) . .
C53 C52 C51 120.0 . .
C52 C53 C54 120.0 . .
C55 C54 C53 120.0 . .
C56 C55 C54 120.0 . .
C55 C56 C51 120.0 . .
C102 C101 C102 120.7(16) . 2_756
C102 C101 C10 119.6(8) . .
C102 C101 C10 119.6(8) 2_756 .
C103 C102 C101 119.6(14) . .
C104 C103 C102 119.1(17) . .
C103 C104 C103 122(2) . 2_756
C202 C201 C202 118.2(15) . 2_756
C202 C201 C20 120.9(7) . .
C202 C201 C20 120.9(7) 2_756 .
C203 C202 C201 121.0(13) . .
C204 C203 C202 119.7(17) . .
C203 C204 C203 120(2) . 2_756
Cl2S C1S Cl3S 112.2(10) . .
Cl2S C1S Cl1S 108.5(9) . .
Cl3S C1S Cl1S 107.2(10) . .
O1A C1A O2A 131.6(12) . .
O1A C1A C2A 115.1(12) . .
O2A C1A C2A 113.2(12) . .

loop_
_geom_bond_atom_site_label_1
_geom_bond_atom_site_label_2
_geom_bond_distance
_geom_bond_site_symmetry_2
N21 C1 1.374(11) .
N21 C4 1.380(11) .
N22 C6 1.379(10) .
N22 C9 1.382(11) .
C1 C20 1.398(14) .
C1 C2 1.419(12) .
C2 C3 1.375(14) .
C2 Br1 1.880(9) .
C3 C4 1.410(12) .
C3 Br2 1.882(9) .
C4 C5 1.403(16) .
C5 C6 1.422(17) .
C5 C51 1.488(11) .
C6 C7 1.420(11) .
C7 C8 1.375(14) .
C7 C71 1.571(13) .
C8 C9 1.424(12) .
C8 C81 1.562(13) .
C9 C10 1.412(13) .
C10 C9 1.412(13) 2_756
C10 C101 1.485(15) .
C20 C1 1.398(14) 2_756
C20 C201 1.482(15) .
C71 C72 1.358(16) .
C81 C82 1.346(16) .
C51 C52 1.3900 .
C51 C56 1.3900 .
C52 C53 1.3900 .
C53 C54 1.3900 .
C54 C55 1.3900 .
C55 C56 1.3900 .
C101 C102 1.389(9) .
C101 C102 1.389(9) 2_756
C102 C103 1.388(10) .
C103 C104 1.380(10) .
C104 C103 1.380(9) 2_756
C201 C202 1.396(9) .
C201 C202 1.396(9) 2_756
C202 C203 1.387(9) .
C203 C204 1.386(9) .
C204 C203 1.386(9) 2_756
C1S Cl2S 1.729(18) .
C1S Cl3S 1.756(17) .
C1S Cl1S 1.783(18) .
C1A O1A 1.216(16) .
C1A O2A 1.239(16) .
C1A C2A 1.60(2) .
C2A F2A" 1.334(13) .
C2A F3A 1.337(13) .
C2A F1A' 1.339(12) .
C2A F1A" 1.341(13) .
C2A F3A' 1.341(12) .
C2A F2A 1.341(12) .
C2A F3A" 1.342(12) .
C2A F1A 1.343(13) .
C2A F2A' 1.345(12) .
C2S O2S 1.42(2) .
